data_4505425
loop_
_publ_author_name
'Ma, Bao-Qing'
'Coppens, Philip'

_publ_section_title
;
 Variable Conformation of Benzophenone in a Series of Resorcinarene-Based
 Supramolecular Frameworks
;
_journal_issue 6
_journal_name_full 'Crystal Growth &amp; Design'
_journal_page_first 1377
_journal_paper_doi 10.1021/cg0499562
_journal_volume 4
_journal_year 2004
_chemical_formula_sum 'C86 H80 N8 O10'
_chemical_formula_weight 1385.58
_chemical_name_systematic
; 
 ? 
;
_space_group_IT_number 2
_symmetry_space_group_name_Hall '-P 1'
_symmetry_space_group_name_H-M 'P -1'
_atom_sites_solution_hydrogens geom
_atom_sites_solution_primary direct
_atom_sites_solution_secondary difmap
_audit_creation_method SHELXL-97
_cell_angle_alpha 108.354(3)
_cell_angle_beta 98.491(4)
_cell_angle_gamma 91.692(3)
_cell_formula_units_Z 2
_cell_length_a 15.0768(16)
_cell_length_b 15.1379(17)
_cell_length_c 16.7478(14)
_cell_measurement_temperature 90(1)
_cell_volume 3576.4(6)
_computing_cell_refinement SMART
_computing_data_collection SMART
_computing_data_reduction SAINT
_computing_molecular_graphics XP
_computing_publication_material XCIF
_computing_structure_refinement 'SHELXL-97 (Sheldrick, 1997)'
_computing_structure_solution 'SHELXS-97 (Sheldrick, 1990)'
_diffrn_ambient_temperature 273(2)
_diffrn_measured_fraction_theta_full 0.865
_diffrn_measured_fraction_theta_max 0.865
_diffrn_measurement_device_type 'SMART CCD 1000'
_diffrn_radiation_monochromator graphite
_diffrn_radiation_source 'fine-focus sealed tube'
_diffrn_radiation_type MoK\a
_diffrn_radiation_wavelength 0.71073
_diffrn_reflns_av_R_equivalents 0.1116
_diffrn_reflns_av_sigmaI/netI 0.2005
_diffrn_reflns_limit_h_max 21
_diffrn_reflns_limit_h_min -21
_diffrn_reflns_limit_k_max 20
_diffrn_reflns_limit_k_min -22
_diffrn_reflns_limit_l_max 22
_diffrn_reflns_limit_l_min -23
_diffrn_reflns_number 47546
_diffrn_reflns_theta_full 31.11
_diffrn_reflns_theta_max 31.11
_diffrn_reflns_theta_min 1.30
_exptl_absorpt_coefficient_mu 0.085
_exptl_crystal_colour fawn
_exptl_crystal_density_diffrn 1.287
_exptl_crystal_density_method 'not measured'
_exptl_crystal_description prismatic
_exptl_crystal_F_000 1464
_exptl_crystal_size_max 0.22
_exptl_crystal_size_mid 0.14
_exptl_crystal_size_min 0.08
_refine_diff_density_max 0.294
_refine_diff_density_min -0.273
_refine_diff_density_rms 0.067
_refine_ls_extinction_coef 0.0129(4)
_refine_ls_extinction_expression Fc^*^=kFc[1+0.001xFc^2^\l^3^/sin(2\q)]^-1/4^
_refine_ls_extinction_method SHELXL
_refine_ls_goodness_of_fit_ref 0.864
_refine_ls_hydrogen_treatment mixed
_refine_ls_matrix_type full
_refine_ls_number_parameters 1258
_refine_ls_number_reflns 19909
_refine_ls_number_restraints 3
_refine_ls_restrained_S_all 0.864
_refine_ls_R_factor_all 0.1725
_refine_ls_R_factor_gt 0.0548
_refine_ls_shift/su_max 0.000
_refine_ls_shift/su_mean 0.000
_refine_ls_structure_factor_coef Fsqd
_refine_ls_weighting_details 'calc w=1/[\s^2^(Fo^2^)+(0.0399P)^2^+0.0000P] where P=(Fo^2^+2Fc^2^)/3'
_refine_ls_weighting_scheme calc
_refine_ls_wR_factor_gt 0.0985
_refine_ls_wR_factor_ref 0.1320
_reflns_number_gt 8207
_reflns_number_total 19909
_reflns_threshold_expression >2sigma(I)
_cod_data_source_file cg0499562si20040122_042246.cif
_cod_data_source_block p-1
_cod_database_code 4505425

loop_
_symmetry_equiv_pos_as_xyz
'x, y, z'
'-x, -y, -z'

loop_
_atom_site_label
_atom_site_type_symbol
_atom_site_fract_x
_atom_site_fract_y
_atom_site_fract_z
_atom_site_U_iso_or_equiv
_atom_site_adp_type
_atom_site_occupancy
_atom_site_symmetry_multiplicity
_atom_site_calc_flag
_atom_site_refinement_flags
O1 O 0.34737(11) 1.33338(12) 0.17650(11) 0.0221(4) Uani 1 1 d D
O2 O 0.56212(11) 1.28658(12) 0.39937(10) 0.0198(4) Uani 1 1 d .
O3 O 0.73461(12) 1.34003(11) 0.38024(10) 0.0207(4) Uani 1 1 d .
O4 O 0.94558(11) 1.32614(12) 0.19840(11) 0.0217(4) Uani 1 1 d .
O5 O 0.99856(11) 1.25037(12) 0.03949(11) 0.0238(4) Uani 1 1 d D
O6 O 0.77593(11) 1.25793(12) -0.19566(10) 0.0212(4) Uani 1 1 d D
O7 O 0.62297(12) 1.34504(12) -0.14243(11) 0.0226(4) Uani 1 1 d .
O8 O 0.42062(12) 1.38903(11) 0.05010(11) 0.0239(4) Uani 1 1 d .
O9 O -0.53213(14) 1.15438(17) 0.69071(15) 0.0598(7) Uani 1 1 d .
O10 O -0.07412(13) 0.93935(13) 0.51950(12) 0.0357(5) Uani 1 1 d .
C1 C 0.41657(15) 1.28731(16) 0.20396(15) 0.0165(5) Uani 1 1 d .
C2 C 0.45245(15) 1.22037(16) 0.14160(14) 0.0161(5) Uani 1 1 d .
C3 C 0.45063(16) 1.30889(17) 0.29021(16) 0.0176(5) Uani 1 1 d .
C4 C 0.52355(15) 1.26417(16) 0.31508(15) 0.0165(5) Uani 1 1 d .
C5 C 0.56361(15) 1.19846(16) 0.25528(15) 0.0167(5) Uani 1 1 d .
C6 C 0.52681(15) 1.17891(16) 0.16957(15) 0.0155(5) Uani 1 1 d .
C7 C 0.64719(15) 1.15434(16) 0.28240(16) 0.0165(5) Uani 1 1 d .
C8 C 0.63656(18) 1.04797(17) 0.24782(17) 0.0201(6) Uani 1 1 d .
C9 C 0.72963(15) 1.19637(15) 0.26022(14) 0.0152(5) Uani 1 1 d .
C10 C 0.76613(15) 1.28667(16) 0.30818(14) 0.0167(5) Uani 1 1 d .
C11 C 0.83790(16) 1.32722(17) 0.28613(15) 0.0173(5) Uani 1 1 d .
C12 C 0.87466(15) 1.27882(16) 0.21558(15) 0.0177(5) Uani 1 1 d .
C13 C 0.84177(15) 1.18830(16) 0.16653(14) 0.0156(5) Uani 1 1 d .
C14 C 0.76922(16) 1.15001(17) 0.19059(15) 0.0159(5) Uani 1 1 d .
C15 C 0.88386(16) 1.13541(16) 0.08987(15) 0.0172(5) Uani 1 1 d .
C16 C 0.86885(19) 1.02891(18) 0.06478(17) 0.0223(6) Uani 1 1 d .
C17 C 0.85494(15) 1.16951(16) 0.01417(15) 0.0170(5) Uani 1 1 d .
C18 C 0.91533(15) 1.22393(16) -0.01058(15) 0.0171(5) Uani 1 1 d .
C19 C 0.89070(16) 1.25201(16) -0.08091(15) 0.0178(5) Uani 1 1 d .
C20 C 0.80389(16) 1.22825(16) -0.12721(14) 0.0170(5) Uani 1 1 d .
C21 C 0.74066(15) 1.17552(15) -0.10395(14) 0.0155(5) Uani 1 1 d .
C22 C 0.76847(16) 1.14850(16) -0.03291(15) 0.0163(5) Uani 1 1 d .
C23 C 0.64514(15) 1.15139(16) -0.15260(15) 0.0167(5) Uani 1 1 d .
C24 C 0.61917(18) 1.04611(17) -0.18217(17) 0.0208(6) Uani 1 1 d .
C25 C 0.58104(15) 1.21103(15) -0.10117(14) 0.0155(5) Uani 1 1 d .
C26 C 0.57574(16) 1.30436(16) -0.09733(15) 0.0181(5) Uani 1 1 d .
C27 C 0.52177(16) 1.36163(17) -0.04667(15) 0.0178(5) Uani 1 1 d .
C28 C 0.47120(15) 1.32675(16) 0.00121(14) 0.0167(5) Uani 1 1 d .
C29 C 0.47223(14) 1.23341(16) -0.00229(14) 0.0152(5) Uani 1 1 d .
C30 C 0.52798(15) 1.17848(17) -0.05313(14) 0.0152(5) Uani 1 1 d .
C31 C 0.41284(16) 1.19485(16) 0.04733(15) 0.0159(5) Uani 1 1 d .
C32 C 0.38693(18) 1.08948(17) 0.00830(17) 0.0212(6) Uani 1 1 d .
C33 C -0.22948(17) 1.52926(18) -0.04947(16) 0.0221(6) Uani 1 1 d .
C34 C -0.18466(16) 1.60062(19) -0.06291(16) 0.0235(6) Uani 1 1 d .
C35 C -0.09827(17) 1.56439(19) 0.03300(17) 0.0255(6) Uani 1 1 d .
C36 C -0.19454(19) 1.43708(18) 0.05203(18) 0.0243(6) Uani 1 1 d .
C37 C -0.26422(15) 1.46589(16) 0.10947(15) 0.0183(5) Uani 1 1 d .
C38 C -0.28986(18) 1.55587(18) 0.13652(16) 0.0237(6) Uani 1 1 d .
C39 C -0.35732(17) 1.57783(18) 0.18568(16) 0.0217(6) Uani 1 1 d .
C40 C -0.40094(15) 1.50944(16) 0.20855(14) 0.0173(5) Uani 1 1 d .
C41 C -0.37407(16) 1.41956(17) 0.18277(15) 0.0194(5) Uani 1 1 d .
C42 C -0.30647(16) 1.39758(17) 0.13451(15) 0.0194(5) Uani 1 1 d .
C43 C -0.47960(17) 1.53239(19) 0.25451(15) 0.0203(6) Uani 1 1 d .
C44 C -0.40499(16) 1.51213(17) 0.39348(16) 0.0196(5) Uani 1 1 d .
C45 C -0.41275(17) 1.55369(17) 0.47641(16) 0.0220(6) Uani 1 1 d .
C46 C -0.49172(17) 1.62751(17) 0.40554(16) 0.0196(5) Uani 1 1 d .
C47 C 0.19846(18) 1.55797(19) 0.38048(18) 0.0282(6) Uani 1 1 d .
C48 C 0.27076(18) 1.5428(2) 0.34020(18) 0.0301(7) Uani 1 1 d .
C49 C 0.19770(18) 1.40991(19) 0.30933(16) 0.0236(6) Uani 1 1 d .
C50 C 0.06857(17) 1.4516(2) 0.38771(17) 0.0221(6) Uani 1 1 d .
C51 C 0.08444(16) 1.41439(16) 0.46183(15) 0.0182(5) Uani 1 1 d .
C52 C 0.15822(17) 1.44732(18) 0.52555(16) 0.0237(6) Uani 1 1 d .
C53 C 0.17002(18) 1.41546(18) 0.59572(17) 0.0252(6) Uani 1 1 d .
C54 C 0.10728(17) 1.35028(17) 0.60187(16) 0.0223(6) Uani 1 1 d .
C55 C 0.03417(18) 1.31624(18) 0.53688(17) 0.0250(6) Uani 1 1 d .
C56 C 0.02264(17) 1.34790(17) 0.46726(17) 0.0225(6) Uani 1 1 d .
C57 C 0.1159(2) 1.3198(2) 0.67964(19) 0.0308(7) Uani 1 1 d .
C58 C -0.02672(19) 1.2974(2) 0.73357(18) 0.0287(7) Uani 1 1 d .
C59 C -0.05699(18) 1.43908(19) 0.78730(16) 0.0261(6) Uani 1 1 d .
C60 C 0.02171(18) 1.44261(19) 0.75907(16) 0.0253(6) Uani 1 1 d .
C61 C -0.69564(18) 1.19989(19) 0.53717(19) 0.0300(7) Uani 1 1 d .
C62 C -0.7062(2) 1.2044(2) 0.4544(2) 0.0400(8) Uani 1 1 d .
C63 C -0.6484(3) 1.1625(2) 0.4011(2) 0.0490(9) Uani 1 1 d .
C64 C -0.5782(3) 1.1170(2) 0.4289(2) 0.0522(10) Uani 1 1 d .
C65 C -0.5666(2) 1.1137(2) 0.5110(2) 0.0404(8) Uani 1 1 d .
C66 C -0.62622(18) 1.15450(17) 0.56614(18) 0.0288(6) Uani 1 1 d .
C67 C -0.60929(19) 1.15284(18) 0.65537(19) 0.0342(7) Uani 1 1 d .
C68 C -0.68629(19) 1.14840(17) 0.70064(18) 0.0306(7) Uani 1 1 d .
C69 C -0.76999(19) 1.10426(18) 0.65746(18) 0.0279(6) Uani 1 1 d .
C70 C -0.8387(2) 1.0957(2) 0.7014(2) 0.0351(7) Uani 1 1 d .
C71 C -0.8250(3) 1.1357(2) 0.7903(2) 0.0438(9) Uani 1 1 d .
C72 C -0.7411(3) 1.1801(2) 0.8338(2) 0.0436(8) Uani 1 1 d .
C73 C -0.6727(2) 1.18482(19) 0.78961(19) 0.0381(8) Uani 1 1 d .
C74 C -0.24957(18) 1.07592(19) 0.59696(18) 0.0287(6) Uani 1 1 d .
C75 C -0.30431(19) 1.1416(2) 0.57776(18) 0.0326(7) Uani 1 1 d .
C76 C -0.2787(2) 1.1900(2) 0.52619(18) 0.0321(7) Uani 1 1 d .
C77 C -0.19878(19) 1.17372(19) 0.49312(17) 0.0308(7) Uani 1 1 d .
C78 C -0.14520(19) 1.10808(18) 0.51169(17) 0.0284(6) Uani 1 1 d .
C79 C -0.16942(17) 1.05944(16) 0.56412(16) 0.0235(6) Uani 1 1 d .
C80 C -0.11231(17) 0.98477(18) 0.57766(17) 0.0259(6) Uani 1 1 d .
C81 C -0.10362(16) 0.96265(17) 0.65897(16) 0.0227(6) Uani 1 1 d .
C82 C -0.12029(18) 1.0253(2) 0.73483(17) 0.0296(6) Uani 1 1 d .
C83 C -0.11475(19) 0.9992(2) 0.80752(18) 0.0338(7) Uani 1 1 d .
C84 C -0.09173(19) 0.9103(2) 0.80488(19) 0.0321(7) Uani 1 1 d .
C85 C -0.07104(19) 0.8488(2) 0.73060(18) 0.0318(7) Uani 1 1 d .
C86 C -0.07668(18) 0.87488(18) 0.65767(18) 0.0294(6) Uani 1 1 d .
N1 N -0.10193(13) 1.62322(14) -0.01084(13) 0.0244(5) Uani 1 1 d .
N2 N -0.17332(13) 1.50609(14) 0.01172(13) 0.0205(5) Uani 1 1 d .
N3 N -0.46768(13) 1.62628(14) 0.48359(12) 0.0214(5) Uani 1 1 d .
N4 N -0.45589(12) 1.55992(13) 0.34813(12) 0.0177(4) Uani 1 1 d .
N5 N 0.27052(14) 1.44899(15) 0.29522(13) 0.0258(5) Uani 1 1 d .
N6 N 0.15161(13) 1.47237(13) 0.35997(12) 0.0197(5) Uani 1 1 d .
N7 N -0.08789(14) 1.34703(16) 0.77095(14) 0.0289(5) Uani 1 1 d .
N8 N 0.04180(13) 1.35152(14) 0.72583(13) 0.0234(5) Uani 1 1 d .
H23A H 0.6430(14) 1.1674(15) -0.2069(14) 0.016(6) Uiso 1 1 d .
H60A H 0.0637(17) 1.4930(17) 0.7643(15) 0.031(7) Uiso 1 1 d .
H8B H 0.6928(15) 1.0189(14) 0.2601(13) 0.010(6) Uiso 1 1 d .
H15A H 0.9504(15) 1.1491(14) 0.1081(13) 0.012(6) Uiso 1 1 d .
H24B H 0.6211(16) 1.0205(17) -0.1351(16) 0.030(7) Uiso 1 1 d .
H24A H 0.5602(17) 1.0319(16) -0.2176(15) 0.024(7) Uiso 1 1 d .
H16B H 0.8901(16) 1.0066(16) 0.1171(15) 0.027(7) Uiso 1 1 d .
H31A H 0.3564(14) 1.2256(14) 0.0476(13) 0.010(6) Uiso 1 1 d .
H3A H 0.4218(15) 1.3534(16) 0.3272(15) 0.023(7) Uiso 1 1 d .
H16A H 0.9029(18) 0.9969(18) 0.0138(17) 0.039(8) Uiso 1 1 d .
H8A H 0.5887(15) 1.0243(15) 0.2743(14) 0.020(6) Uiso 1 1 d .
H53A H 0.2216(16) 1.4414(16) 0.6452(15) 0.024(7) Uiso 1 1 d .
H41A H -0.4013(16) 1.3733(17) 0.1992(15) 0.029(7) Uiso 1 1 d .
H7A H 0.6536(15) 1.1715(16) 0.3451(15) 0.025(7) Uiso 1 1 d .
H38A H -0.2618(18) 1.6022(18) 0.1216(16) 0.041(8) Uiso 1 1 d .
H19A H 0.9331(16) 1.2858(16) -0.1018(14) 0.026(7) Uiso 1 1 d .
H35A H -0.0457(16) 1.5578(15) 0.0756(15) 0.024(7) Uiso 1 1 d .
H6A H 0.5555(13) 1.1311(13) 0.1246(12) 0.003(5) Uiso 1 1 d .
H59A H -0.0895(15) 1.4893(16) 0.8139(15) 0.021(7) Uiso 1 1 d .
H22A H 0.7240(14) 1.1124(14) -0.0137(13) 0.012(6) Uiso 1 1 d .
H61A H -0.7392(17) 1.2269(18) 0.5719(16) 0.036(8) Uiso 1 1 d .
H77A H -0.1813(17) 1.2116(18) 0.4527(16) 0.040(8) Uiso 1 1 d .
H75A H -0.3604(17) 1.1562(16) 0.6024(15) 0.028(7) Uiso 1 1 d .
H33A H -0.2866(15) 1.4980(14) -0.0731(13) 0.012(6) Uiso 1 1 d .
H30A H 0.5301(14) 1.1114(15) -0.0582(13) 0.011(6) Uiso 1 1 d .
H24C H 0.6599(17) 1.0100(17) -0.2199(16) 0.031(7) Uiso 1 1 d .
H34A H -0.2049(16) 1.6386(16) -0.0997(15) 0.027(7) Uiso 1 1 d .
H27A H 0.5196(14) 1.4294(15) -0.0438(13) 0.013(6) Uiso 1 1 d .
H8 H 0.392(2) 1.367(2) 0.0846(19) 0.061(11) Uiso 1 1 d .
H46A H -0.5256(15) 1.6735(15) 0.3931(13) 0.014(6) Uiso 1 1 d .
H11A H 0.8612(17) 1.3890(18) 0.3192(16) 0.034(8) Uiso 1 1 d .
H43A H -0.5110(14) 1.5844(15) 0.2422(13) 0.012(6) Uiso 1 1 d .
H78A H -0.0823(19) 1.0981(18) 0.4915(17) 0.047(9) Uiso 1 1 d .
H16C H 0.8029(18) 1.0051(16) 0.0417(15) 0.031(7) Uiso 1 1 d .
H84A H -0.087(2) 0.899(2) 0.8581(19) 0.061(10) Uiso 1 1 d .
H14A H 0.7437(16) 1.0888(17) 0.1570(15) 0.028(7) Uiso 1 1 d .
H8C H 0.6173(15) 1.0236(15) 0.1823(16) 0.023(7) Uiso 1 1 d .
H55A H -0.0099(19) 1.2714(19) 0.5391(17) 0.047(9) Uiso 1 1 d .
H3 H 0.680(2) 1.320(2) 0.381(2) 0.062(11) Uiso 1 1 d .
H49A H 0.1775(15) 1.3464(16) 0.2862(14) 0.021(7) Uiso 1 1 d .
H71A H -0.877(2) 1.134(2) 0.8171(18) 0.051(9) Uiso 1 1 d .
H2 H 0.522(2) 1.321(2) 0.435(2) 0.071(11) Uiso 1 1 d .
H83A H -0.1277(18) 1.0456(19) 0.8644(18) 0.051(9) Uiso 1 1 d .
H6 H 0.8229(18) 1.291(2) -0.206(2) 0.088(13) Uiso 1 1 d D
H85A H -0.0487(16) 0.7840(18) 0.7257(16) 0.037(8) Uiso 1 1 d .
H44A H -0.3682(16) 1.4616(16) 0.3672(15) 0.026(7) Uiso 1 1 d .
H56A H -0.0273(15) 1.3233(15) 0.4234(14) 0.018(6) Uiso 1 1 d .
H48A H 0.3204(18) 1.5889(18) 0.3406(16) 0.040(8) Uiso 1 1 d .
H57B H 0.1722(18) 1.3458(18) 0.7245(17) 0.041(8) Uiso 1 1 d .
H57A H 0.1087(16) 1.2478(18) 0.6616(15) 0.034(8) Uiso 1 1 d .
H45A H -0.3806(16) 1.5400(17) 0.5271(16) 0.034(7) Uiso 1 1 d .
H36B H -0.2200(16) 1.3744(18) 0.0072(16) 0.033(7) Uiso 1 1 d .
H52A H 0.2051(16) 1.4953(16) 0.5261(14) 0.024(7) Uiso 1 1 d .
H32A H 0.3393(17) 1.0692(17) 0.0372(16) 0.036(8) Uiso 1 1 d .
H1 H 0.326(2) 1.3777(18) 0.2219(15) 0.064(10) Uiso 1 1 d D
H36A H -0.1343(17) 1.4252(17) 0.0863(16) 0.033(7) Uiso 1 1 d .
H7 H 0.665(2) 1.308(2) -0.167(2) 0.080(12) Uiso 1 1 d .
H74A H -0.2711(17) 1.0381(17) 0.6305(16) 0.034(8) Uiso 1 1 d .
H42A H -0.2894(14) 1.3316(15) 0.1162(13) 0.015(6) Uiso 1 1 d .
H62A H -0.758(2) 1.239(2) 0.4355(18) 0.054(10) Uiso 1 1 d .
H65A H -0.5199(17) 1.0813(18) 0.5353(16) 0.033(8) Uiso 1 1 d .
H43B H -0.5234(17) 1.4773(17) 0.2356(15) 0.030(7) Uiso 1 1 d .
H50B H 0.0320(16) 1.4088(17) 0.3414(16) 0.024(7) Uiso 1 1 d .
H4 H 0.962(2) 1.298(2) 0.151(2) 0.070(12) Uiso 1 1 d .
H39A H -0.3776(16) 1.6391(17) 0.2031(15) 0.031(7) Uiso 1 1 d .
H47A H 0.1786(19) 1.614(2) 0.4178(18) 0.054(9) Uiso 1 1 d .
H32C H 0.4387(17) 1.0479(16) 0.0093(14) 0.026(7) Uiso 1 1 d .
H50A H 0.0398(17) 1.5145(18) 0.4063(16) 0.034(7) Uiso 1 1 d .
H5 H 1.026(2) 1.292(2) 0.020(2) 0.091(13) Uiso 1 1 d D
H69A H -0.7791(16) 1.0733(17) 0.5964(16) 0.029(7) Uiso 1 1 d .
H70A H -0.8953(18) 1.0636(18) 0.6703(17) 0.037(8) Uiso 1 1 d .
H72A H -0.735(2) 1.208(2) 0.900(2) 0.075(11) Uiso 1 1 d .
H64A H -0.532(2) 1.086(2) 0.3910(19) 0.061(10) Uiso 1 1 d .
H63A H -0.661(2) 1.163(2) 0.339(2) 0.068(11) Uiso 1 1 d .
H73A H -0.608(2) 1.214(2) 0.8196(19) 0.058(10) Uiso 1 1 d .
H58A H -0.0311(18) 1.2347(19) 0.7128(16) 0.038(8) Uiso 1 1 d .
H82A H -0.1389(19) 1.088(2) 0.7350(17) 0.053(9) Uiso 1 1 d .
H76A H -0.3200(19) 1.2308(19) 0.5104(18) 0.052(9) Uiso 1 1 d .
H86A H -0.0615(18) 0.8283(19) 0.5970(18) 0.047(8) Uiso 1 1 d .
H32B H 0.3549(17) 1.0742(17) -0.0552(18) 0.042(8) Uiso 1 1 d .

loop_
_atom_site_aniso_label
_atom_site_aniso_U_11
_atom_site_aniso_U_22
_atom_site_aniso_U_33
_atom_site_aniso_U_23
_atom_site_aniso_U_13
_atom_site_aniso_U_12
O1 0.0188(9) 0.0298(10) 0.0202(10) 0.0101(8) 0.0046(8) 0.0098(8)
O2 0.0216(10) 0.0242(10) 0.0141(9) 0.0063(8) 0.0035(8) 0.0030(8)
O3 0.0182(10) 0.0213(9) 0.0203(10) 0.0022(8) 0.0064(8) -0.0005(8)
O4 0.0214(10) 0.0232(10) 0.0215(10) 0.0089(8) 0.0047(8) -0.0053(8)
O5 0.0158(9) 0.0354(11) 0.0225(10) 0.0147(8) 0.0000(8) -0.0051(8)
O6 0.0198(10) 0.0284(10) 0.0206(10) 0.0144(8) 0.0057(8) 0.0009(8)
O7 0.0239(10) 0.0210(10) 0.0282(10) 0.0136(8) 0.0083(8) 0.0009(8)
O8 0.0268(10) 0.0208(10) 0.0280(11) 0.0093(8) 0.0127(9) 0.0083(8)
O9 0.0338(13) 0.0833(18) 0.0632(16) 0.0366(14) -0.0159(12) -0.0047(12)
O10 0.0387(12) 0.0342(11) 0.0386(12) 0.0138(10) 0.0145(10) 0.0096(10)
C1 0.0107(11) 0.0214(13) 0.0199(13) 0.0094(11) 0.0032(10) 0.0033(10)
C2 0.0157(12) 0.0169(12) 0.0171(13) 0.0071(10) 0.0037(10) -0.0011(10)
C3 0.0156(13) 0.0198(13) 0.0182(13) 0.0057(11) 0.0062(11) 0.0028(11)
C4 0.0145(12) 0.0206(13) 0.0160(13) 0.0094(10) 0.0012(10) -0.0038(10)
C5 0.0157(12) 0.0161(12) 0.0198(13) 0.0078(10) 0.0033(10) -0.0023(10)
C6 0.0148(12) 0.0161(12) 0.0173(13) 0.0066(10) 0.0060(10) -0.0015(10)
C7 0.0166(12) 0.0198(13) 0.0168(13) 0.0095(11) 0.0061(10) 0.0015(10)
C8 0.0182(14) 0.0197(14) 0.0246(15) 0.0104(12) 0.0032(12) 0.0006(11)
C9 0.0140(12) 0.0167(12) 0.0184(13) 0.0098(10) 0.0038(10) 0.0018(10)
C10 0.0159(12) 0.0207(13) 0.0140(13) 0.0060(10) 0.0027(10) 0.0043(10)
C11 0.0172(13) 0.0153(13) 0.0186(13) 0.0061(11) -0.0007(11) -0.0005(10)
C12 0.0139(12) 0.0198(13) 0.0221(14) 0.0120(11) 0.0007(10) -0.0012(10)
C13 0.0167(12) 0.0181(12) 0.0142(12) 0.0086(10) 0.0017(10) 0.0031(10)
C14 0.0157(12) 0.0152(12) 0.0169(13) 0.0073(10) -0.0008(10) 0.0004(10)
C15 0.0156(13) 0.0208(13) 0.0175(13) 0.0085(11) 0.0044(11) 0.0015(10)
C16 0.0237(15) 0.0217(14) 0.0230(15) 0.0077(12) 0.0067(12) 0.0021(12)
C17 0.0150(12) 0.0196(13) 0.0180(13) 0.0067(10) 0.0058(10) 0.0022(10)
C18 0.0106(12) 0.0223(13) 0.0176(13) 0.0051(10) 0.0030(10) -0.0002(10)
C19 0.0168(13) 0.0212(13) 0.0183(13) 0.0090(11) 0.0070(11) -0.0012(11)
C20 0.0196(13) 0.0186(13) 0.0151(13) 0.0077(10) 0.0053(10) 0.0022(10)
C21 0.0155(12) 0.0152(12) 0.0162(13) 0.0044(10) 0.0051(10) 0.0021(10)
C22 0.0154(12) 0.0170(12) 0.0171(13) 0.0062(10) 0.0037(10) 0.0002(10)
C23 0.0165(13) 0.0178(13) 0.0167(13) 0.0068(10) 0.0037(10) 0.0009(10)
C24 0.0207(14) 0.0185(13) 0.0214(15) 0.0034(11) 0.0038(12) 0.0023(11)
C25 0.0150(12) 0.0167(12) 0.0131(12) 0.0034(10) 0.0002(10) 0.0001(10)
C26 0.0177(13) 0.0212(13) 0.0182(13) 0.0108(11) 0.0025(10) -0.0031(10)
C27 0.0198(13) 0.0152(13) 0.0178(13) 0.0057(10) 0.0010(11) 0.0016(10)
C28 0.0161(12) 0.0179(13) 0.0138(12) 0.0027(10) 0.0004(10) 0.0029(10)
C29 0.0101(11) 0.0194(13) 0.0169(13) 0.0076(10) 0.0011(10) 0.0001(10)
C30 0.0148(12) 0.0164(13) 0.0162(13) 0.0077(10) 0.0022(10) 0.0012(10)
C31 0.0133(12) 0.0194(13) 0.0170(13) 0.0081(10) 0.0039(10) 0.0009(10)
C32 0.0213(14) 0.0212(14) 0.0219(15) 0.0080(11) 0.0046(12) -0.0039(12)
C33 0.0156(13) 0.0268(15) 0.0240(15) 0.0104(12) -0.0006(11) -0.0014(11)
C34 0.0161(13) 0.0347(16) 0.0246(15) 0.0161(13) 0.0039(11) 0.0022(12)
C35 0.0162(13) 0.0385(17) 0.0242(15) 0.0152(13) 0.0007(12) -0.0027(12)
C36 0.0279(15) 0.0207(14) 0.0271(16) 0.0096(12) 0.0085(13) 0.0028(12)
C37 0.0184(13) 0.0197(13) 0.0168(13) 0.0070(10) 0.0003(10) -0.0008(10)
C38 0.0295(15) 0.0179(14) 0.0275(15) 0.0101(12) 0.0108(12) -0.0014(12)
C39 0.0284(15) 0.0156(13) 0.0227(14) 0.0068(11) 0.0081(12) 0.0024(11)
C40 0.0155(12) 0.0236(13) 0.0140(12) 0.0081(10) 0.0019(10) 0.0011(10)
C41 0.0220(14) 0.0199(13) 0.0180(13) 0.0094(11) 0.0021(11) -0.0035(11)
C42 0.0243(14) 0.0149(13) 0.0201(14) 0.0076(11) 0.0030(11) 0.0028(11)
C43 0.0216(14) 0.0231(14) 0.0161(13) 0.0059(11) 0.0036(11) 0.0022(12)
C44 0.0192(13) 0.0214(13) 0.0209(14) 0.0091(11) 0.0061(11) 0.0042(11)
C45 0.0217(14) 0.0250(14) 0.0198(14) 0.0078(12) 0.0043(11) 0.0023(11)
C46 0.0218(14) 0.0170(13) 0.0222(14) 0.0076(11) 0.0069(11) 0.0017(11)
C47 0.0275(16) 0.0215(15) 0.0319(16) 0.0035(13) 0.0050(13) 0.0007(12)
C48 0.0235(15) 0.0341(17) 0.0352(17) 0.0146(14) 0.0064(13) -0.0037(13)
C49 0.0304(15) 0.0194(14) 0.0232(15) 0.0071(12) 0.0104(12) 0.0064(12)
C50 0.0182(14) 0.0271(15) 0.0221(15) 0.0077(12) 0.0069(12) 0.0025(12)
C51 0.0191(13) 0.0174(13) 0.0180(13) 0.0038(10) 0.0064(11) 0.0039(10)
C52 0.0216(14) 0.0256(14) 0.0260(15) 0.0107(12) 0.0065(12) -0.0029(12)
C53 0.0217(14) 0.0306(15) 0.0237(15) 0.0110(12) 0.0010(12) 0.0006(12)
C54 0.0224(14) 0.0221(14) 0.0261(15) 0.0116(12) 0.0064(12) 0.0063(11)
C55 0.0251(15) 0.0193(14) 0.0322(16) 0.0083(12) 0.0106(13) -0.0006(12)
C56 0.0190(14) 0.0226(14) 0.0226(15) 0.0043(12) 0.0004(12) -0.0018(11)
C57 0.0281(16) 0.0390(18) 0.0370(18) 0.0233(15) 0.0158(14) 0.0098(14)
C58 0.0282(16) 0.0280(16) 0.0377(18) 0.0209(14) 0.0070(13) 0.0016(13)
C59 0.0320(16) 0.0304(16) 0.0203(14) 0.0133(12) 0.0057(12) 0.0093(13)
C60 0.0293(16) 0.0266(15) 0.0255(15) 0.0156(12) 0.0058(12) 0.0008(13)
C61 0.0239(15) 0.0311(16) 0.0386(18) 0.0161(14) 0.0065(14) -0.0012(13)
C62 0.0370(19) 0.0416(19) 0.042(2) 0.0186(16) 0.0011(16) -0.0163(16)
C63 0.059(2) 0.042(2) 0.040(2) 0.0071(17) 0.0111(19) -0.0242(18)
C64 0.054(2) 0.0356(19) 0.058(2) -0.0042(18) 0.029(2) -0.0161(17)
C65 0.0308(18) 0.0235(16) 0.062(2) 0.0072(16) 0.0087(17) -0.0022(14)
C66 0.0242(15) 0.0199(14) 0.0383(17) 0.0066(13) 0.0004(13) -0.0055(12)
C67 0.0304(16) 0.0244(15) 0.0448(19) 0.0131(14) -0.0062(14) -0.0015(13)
C68 0.0413(18) 0.0162(14) 0.0327(17) 0.0101(12) -0.0032(14) 0.0008(12)
C69 0.0369(17) 0.0211(14) 0.0260(16) 0.0106(12) -0.0006(14) 0.0025(12)
C70 0.0384(19) 0.0297(17) 0.043(2) 0.0209(15) 0.0025(16) 0.0036(14)
C71 0.066(2) 0.0373(19) 0.047(2) 0.0316(17) 0.025(2) 0.0219(18)
C72 0.075(3) 0.0256(17) 0.0304(19) 0.0132(14) 0.0009(18) 0.0075(17)
C73 0.063(2) 0.0179(15) 0.0329(18) 0.0129(13) -0.0030(17) 0.0000(15)
C74 0.0266(15) 0.0274(15) 0.0325(17) 0.0117(13) 0.0021(13) 0.0024(12)
C75 0.0275(16) 0.0362(17) 0.0334(17) 0.0121(14) 0.0005(14) 0.0054(14)
C76 0.0339(17) 0.0301(16) 0.0298(16) 0.0112(13) -0.0055(14) 0.0011(14)
C77 0.0352(17) 0.0278(16) 0.0289(16) 0.0121(13) -0.0014(13) -0.0020(13)
C78 0.0306(16) 0.0257(15) 0.0270(16) 0.0086(12) -0.0003(13) -0.0024(13)
C79 0.0256(14) 0.0165(13) 0.0262(15) 0.0056(11) 0.0007(12) -0.0003(11)
C80 0.0228(14) 0.0239(14) 0.0305(16) 0.0074(12) 0.0062(12) -0.0006(12)
C81 0.0228(14) 0.0215(14) 0.0236(14) 0.0081(11) 0.0015(11) 0.0033(11)
C82 0.0321(16) 0.0278(16) 0.0270(16) 0.0074(13) 0.0004(13) 0.0106(13)
C83 0.0354(17) 0.0393(18) 0.0268(17) 0.0094(14) 0.0056(14) 0.0166(14)
C84 0.0302(16) 0.0405(18) 0.0288(17) 0.0162(14) 0.0023(13) 0.0122(14)
C85 0.0352(17) 0.0280(16) 0.0329(17) 0.0110(13) 0.0028(13) 0.0137(13)
C86 0.0307(16) 0.0240(15) 0.0311(17) 0.0064(13) 0.0021(13) 0.0075(12)
N1 0.0199(12) 0.0341(13) 0.0232(12) 0.0163(10) 0.0021(10) -0.0045(10)
N2 0.0164(11) 0.0247(12) 0.0226(12) 0.0102(10) 0.0049(9) -0.0011(9)
N3 0.0217(11) 0.0241(12) 0.0188(12) 0.0064(9) 0.0064(9) -0.0009(9)
N4 0.0162(11) 0.0185(11) 0.0186(11) 0.0065(9) 0.0024(9) 0.0001(9)
N5 0.0235(12) 0.0312(13) 0.0284(13) 0.0141(11) 0.0108(10) 0.0089(10)
N6 0.0196(11) 0.0213(11) 0.0193(11) 0.0064(9) 0.0063(9) 0.0044(9)
N7 0.0268(13) 0.0382(14) 0.0306(13) 0.0220(11) 0.0081(11) 0.0028(11)
N8 0.0218(12) 0.0272(12) 0.0285(13) 0.0179(10) 0.0069(10) 0.0032(10)

loop_
_atom_type_symbol
_atom_type_description
_atom_type_scat_dispersion_real
_atom_type_scat_dispersion_imag
_atom_type_scat_source
C C 0.0033 0.0016 'International Tables Vol C Tables 4.2.6.8 and 6.1.1.4'
H H 0.0000 0.0000 'International Tables Vol C Tables 4.2.6.8 and 6.1.1.4'
N N 0.0061 0.0033 'International Tables Vol C Tables 4.2.6.8 and 6.1.1.4'
O O 0.0106 0.0060 'International Tables Vol C Tables 4.2.6.8 and 6.1.1.4'

loop_
_geom_angle_atom_site_label_1
_geom_angle_atom_site_label_2
_geom_angle_atom_site_label_3
_geom_angle
O1 C1 C3 121.1(2)
O1 C1 C2 117.2(2)
C3 C1 C2 121.8(2)
C6 C2 C1 116.8(2)
C6 C2 C31 121.7(2)
C1 C2 C31 121.5(2)
C4 C3 C1 119.3(2)
O2 C4 C3 121.2(2)
O2 C4 C5 117.3(2)
C3 C4 C5 121.3(2)
C4 C5 C6 117.2(2)
C4 C5 C7 121.2(2)
C6 C5 C7 121.5(2)
C2 C6 C5 123.5(2)
C5 C7 C8 112.7(2)
C5 C7 C9 109.91(18)
C8 C7 C9 113.3(2)
C14 C9 C10 116.9(2)
C14 C9 C7 122.7(2)
C10 C9 C7 120.4(2)
C11 C10 O3 116.1(2)
C11 C10 C9 120.9(2)
O3 C10 C9 123.0(2)
C10 C11 C12 120.3(2)
C11 C12 O4 115.7(2)
C11 C12 C13 121.1(2)
O4 C12 C13 123.2(2)
C12 C13 C14 116.9(2)
C12 C13 C15 120.5(2)
C14 C13 C15 122.6(2)
C9 C14 C13 123.9(2)
C13 C15 C17 111.30(19)
C13 C15 C16 114.0(2)
C17 C15 C16 111.7(2)
C22 C17 C18 117.3(2)
C22 C17 C15 122.0(2)
C18 C17 C15 120.7(2)
O5 C18 C19 121.7(2)
O5 C18 C17 117.3(2)
C19 C18 C17 121.0(2)
C18 C19 C20 120.0(2)
O6 C20 C19 121.6(2)
O6 C20 C21 117.3(2)
C19 C20 C21 121.1(2)
C22 C21 C20 117.0(2)
C22 C21 C23 121.5(2)
C20 C21 C23 121.5(2)
C21 C22 C17 123.7(2)
C25 C23 C21 109.95(19)
C25 C23 C24 114.7(2)
C21 C23 C24 111.7(2)
C30 C25 C26 116.8(2)
C30 C25 C23 122.9(2)
C26 C25 C23 120.2(2)
O7 C26 C27 115.8(2)
O7 C26 C25 122.9(2)
C27 C26 C25 121.2(2)
C26 C27 C28 120.1(2)
O8 C28 C27 115.8(2)
O8 C28 C29 123.3(2)
C27 C28 C29 120.9(2)
C30 C29 C28 117.3(2)
C30 C29 C31 122.5(2)
C28 C29 C31 120.3(2)
C29 C30 C25 123.8(2)
C2 C31 C29 112.69(19)
C2 C31 C32 110.73(19)
C29 C31 C32 113.9(2)
C34 C33 N2 105.8(2)
C33 C34 N1 110.5(2)
N1 C35 N2 112.0(2)
N2 C36 C37 113.4(2)
C38 C37 C42 118.5(2)
C38 C37 C36 123.0(2)
C42 C37 C36 118.5(2)
C37 C38 C39 120.8(2)
C38 C39 C40 120.6(2)
C41 C40 C39 118.6(2)
C41 C40 C43 121.4(2)
C39 C40 C43 119.8(2)
C42 C41 C40 121.0(2)
C41 C42 C37 120.4(2)
N4 C43 C40 114.0(2)
C45 C44 N4 106.0(2)
C44 C45 N3 110.0(2)
N3 C46 N4 112.1(2)
C48 C47 N6 106.2(2)
C47 C48 N5 110.0(2)
N5 C49 N6 112.3(2)
N6 C50 C51 112.9(2)
C52 C51 C56 119.4(2)
C52 C51 C50 121.1(2)
C56 C51 C50 119.4(2)
C51 C52 C53 120.6(2)
C54 C53 C52 119.9(2)
C53 C54 C55 119.2(2)
C53 C54 C57 120.5(2)
C55 C54 C57 120.3(2)
C56 C55 C54 120.8(2)
C55 C56 C51 120.1(2)
N8 C57 C54 109.6(2)
N7 C58 N8 112.1(2)
C60 C59 N7 109.9(2)
C59 C60 N8 106.3(2)
C66 C61 C62 120.4(3)
C63 C62 C61 119.9(3)
C62 C63 C64 120.6(3)
C65 C64 C63 119.7(3)
C64 C65 C66 120.7(3)
C61 C66 C65 118.7(3)
C61 C66 C67 122.2(3)
C65 C66 C67 119.0(3)
O9 C67 C66 119.6(3)
O9 C67 C68 120.5(3)
C66 C67 C68 119.9(2)
C69 C68 C73 118.9(3)
C69 C68 C67 122.0(3)
C73 C68 C67 118.9(3)
C70 C69 C68 120.9(3)
C69 C70 C71 119.4(3)
C72 C71 C70 119.8(3)
C73 C72 C71 120.1(3)
C72 C73 C68 120.8(3)
C75 C74 C79 120.0(3)
C76 C75 C74 119.6(3)
C75 C76 C77 120.7(3)
C78 C77 C76 119.5(3)
C77 C78 C79 120.6(3)
C78 C79 C74 119.7(2)
C78 C79 C80 118.4(2)
C74 C79 C80 121.7(2)
O10 C80 C81 119.9(2)
O10 C80 C79 119.1(2)
C81 C80 C79 120.9(2)
C82 C81 C86 119.4(2)
C82 C81 C80 123.0(2)
C86 C81 C80 117.6(2)
C83 C82 C81 120.3(3)
C82 C83 C84 120.0(3)
C85 C84 C83 120.1(3)
C84 C85 C86 119.9(3)
C85 C86 C81 120.2(3)
C35 N1 C34 104.7(2)
C35 N2 C33 107.1(2)
C35 N2 C36 126.4(2)
C33 N2 C36 126.3(2)
C46 N3 C45 105.2(2)
C46 N4 C44 106.6(2)
C46 N4 C43 126.3(2)
C44 N4 C43 126.3(2)
C49 N5 C48 104.7(2)
C49 N6 C47 106.7(2)
C49 N6 C50 125.8(2)
C47 N6 C50 127.4(2)
C58 N7 C59 105.0(2)
C58 N8 C60 106.7(2)
C58 N8 C57 126.5(2)
C60 N8 C57 126.2(2)

loop_
_geom_bond_atom_site_label_1
_geom_bond_atom_site_label_2
_geom_bond_distance
O1 C1 1.375(3)
O2 C4 1.375(3)
O3 C10 1.383(3)
O4 C12 1.384(3)
O5 C18 1.373(3)
O6 C20 1.373(3)
O7 C26 1.372(3)
O8 C28 1.372(3)
O9 C67 1.221(3)
O10 C80 1.233(3)
C1 C3 1.390(3)
C1 C2 1.394(3)
C2 C6 1.394(3)
C2 C31 1.524(3)
C3 C4 1.388(3)
C4 C5 1.394(3)
C5 C6 1.394(3)
C5 C7 1.520(3)
C7 C8 1.524(3)
C7 C9 1.525(3)
C9 C14 1.387(3)
C9 C10 1.396(3)
C10 C11 1.380(3)
C11 C12 1.383(3)
C12 C13 1.389(3)
C13 C14 1.391(3)
C13 C15 1.522(3)
C15 C17 1.525(3)
C15 C16 1.533(3)
C17 C22 1.392(3)
C17 C18 1.401(3)
C18 C19 1.379(3)
C19 C20 1.393(3)
C20 C21 1.399(3)
C21 C22 1.389(3)
C21 C23 1.519(3)
C23 C25 1.516(3)
C23 C24 1.532(3)
C25 C30 1.395(3)
C25 C26 1.399(3)
C26 C27 1.384(3)
C27 C28 1.388(3)
C28 C29 1.396(3)
C29 C30 1.389(3)
C29 C31 1.526(3)
C31 C32 1.535(3)
C33 C34 1.352(3)
C33 N2 1.370(3)
C34 N1 1.378(3)
C35 N1 1.318(3)
C35 N2 1.345(3)
C36 N2 1.462(3)
C36 C37 1.510(3)
C37 C38 1.380(3)
C37 C42 1.401(3)
C38 C39 1.385(3)
C39 C40 1.391(3)
C40 C41 1.384(3)
C40 C43 1.498(3)
C41 C42 1.377(3)
C43 N4 1.475(3)
C44 C45 1.357(3)
C44 N4 1.377(3)
C45 N3 1.381(3)
C46 N3 1.310(3)
C46 N4 1.353(3)
C47 C48 1.353(4)
C47 N6 1.375(3)
C48 N5 1.382(3)
C49 N5 1.318(3)
C49 N6 1.343(3)
C50 N6 1.457(3)
C50 C51 1.509(3)
C51 C52 1.381(3)
C51 C56 1.385(3)
C52 C53 1.395(3)
C53 C54 1.385(3)
C54 C55 1.387(3)
C54 C57 1.503(3)
C55 C56 1.384(3)
C57 N8 1.460(3)
C58 N7 1.312(3)
C58 N8 1.346(3)
C59 C60 1.346(4)
C59 N7 1.385(3)
C60 N8 1.376(3)
C61 C66 1.380(4)
C61 C62 1.396(4)
C62 C63 1.365(4)
C63 C64 1.383(5)
C64 C65 1.377(5)
C65 C66 1.400(4)
C66 C67 1.487(4)
C67 C68 1.488(4)
C68 C69 1.392(4)
C68 C73 1.397(4)
C69 C70 1.381(4)
C70 C71 1.400(4)
C71 C72 1.397(5)
C72 C73 1.367(4)
C74 C75 1.394(4)
C74 C79 1.397(3)
C75 C76 1.383(4)
C76 C77 1.395(4)
C77 C78 1.380(4)
C78 C79 1.390(3)
C79 C80 1.494(3)
C80 C81 1.490(3)
C81 C82 1.388(3)
C81 C86 1.395(3)
C82 C83 1.386(4)
C83 C84 1.389(4)
C84 C85 1.383(4)
C85 C86 1.389(4)

loop_
_geom_hbond_atom_site_label_D
_geom_hbond_atom_site_label_H
_geom_hbond_atom_site_label_A
_geom_hbond_distance_DH
_geom_hbond_distance_HA
_geom_hbond_distance_DA
_geom_hbond_angle_DHA
_geom_hbond_site_symmetry_A
O1 H1 N5 0.947(17) 1.701(18) 2.640(3) 171(3) .
O2 H2 N3 0.95(3) 1.69(3) 2.630(3) 166(3) 2_586
O3 H3 O2 0.88(3) 1.92(3) 2.794(2) 172(3) .
O4 H4 O5 0.85(3) 1.95(3) 2.792(2) 172(3) .
O5 H5 N1 0.914(18) 1.75(2) 2.635(3) 163(3) 2_685
O6 H6 N7 0.917(18) 1.729(18) 2.645(3) 177(3) 1_654
O7 H7 O6 0.92(3) 1.92(3) 2.810(2) 164(3) .
O8 H8 O1 0.90(3) 1.97(3) 2.858(2) 170(3) .
